data_1520564
loop_
_publ_author_name
'Han, Jie'
'Hou, Xisen'
'Ke, Chenfeng'
'Zhang, Huacheng'
'Strutt, Nathan L.'
'Stern, Charlotte L.'
'Stoddart, J. Fraser'

_publ_section_title
;
 Activation-Enabled Syntheses of Functionalized Pillar[5]arene
 Derivatives.
;
_journal_issue 13
_journal_name_full 'Organic letters'
_journal_page_first 3260
_journal_page_last 3263
_journal_paper_doi 10.1021/acs.orglett.5b01418
_journal_volume 17
_journal_year 2015
_chemical_absolute_configuration unk
_chemical_formula_moiety 'C45 H44 F6 O14 S2, C6 H14'
_chemical_formula_sum 'C51 H58 F6 O14 S2'
_chemical_formula_weight 1073.09
_chemical_name_systematic
;
 ?
;
_space_group_crystal_system orthorhombic
_space_group_IT_number 19
_space_group_name_Hall 'P 2ac 2ab'
_space_group_name_H-M_alt 'P 21 21 21'
_symmetry_space_group_name_Hall 'P 2ac 2ab'
_symmetry_space_group_name_H-M 'P 21 21 21'
_atom_sites_solution_hydrogens geom
_atom_sites_solution_primary direct
_audit_creation_date 2014-06-12
_audit_creation_method
;
Olex2 1.2
(compiled 2014.05.21 svn.r2940 for OlexSys, GUI svn.r4846)
;
_audit_update_record
;
2015-02-24 deposited with the CCDC.
2015-06-01 downloaded from the CCDC.
;
_cell_angle_alpha 90
_cell_angle_beta 90
_cell_angle_gamma 90
_cell_formula_units_Z 4
_cell_length_a 11.3045(7)
_cell_length_b 12.1357(7)
_cell_length_c 37.187(2)
_cell_measurement_reflns_used 9926
_cell_measurement_temperature 100(2)
_cell_measurement_theta_max 25.546
_cell_measurement_theta_min 3.296
_cell_volume 5101.6(5)
_computing_cell_refinement 'SAINT V7.23A (Bruker, 2005)'
_computing_data_collection 'APEX2 V2.1-4 (Bruker, 2007)'
_computing_data_reduction 'Bruker SAINT'
_computing_molecular_graphics 'Olex2 (Dolomanov et al., 2009)'
_computing_publication_material 'Olex2 (Dolomanov et al., 2009)'
_computing_structure_refinement 'ShelXL (Sheldrick, 2008)'
_computing_structure_solution 'ShelXT (Sheldrick, 2008)'
_diffrn_ambient_temperature 100.02
_diffrn_detector_area_resol_mean 8
_diffrn_measured_fraction_theta_full 0.997
_diffrn_measured_fraction_theta_max 0.990
_diffrn_measurement_device_type 'Bruker Kappa APEX CCD area detector'
_diffrn_measurement_method '\w and \f scans'
_diffrn_radiation_monochromator graphite
_diffrn_radiation_type MoK\a
_diffrn_radiation_wavelength 0.71073
_diffrn_reflns_av_R_equivalents 0.1044
_diffrn_reflns_av_unetI/netI 0.0622
_diffrn_reflns_laue_measured_fraction_full 0.997
_diffrn_reflns_laue_measured_fraction_max 0.990
_diffrn_reflns_limit_h_max 15
_diffrn_reflns_limit_h_min -15
_diffrn_reflns_limit_k_max 17
_diffrn_reflns_limit_k_min -17
_diffrn_reflns_limit_l_max 50
_diffrn_reflns_limit_l_min -52
_diffrn_reflns_number 144903
_diffrn_reflns_point_group_measured_fraction_full 0.998
_diffrn_reflns_point_group_measured_fraction_max 0.975
_diffrn_reflns_theta_full 25.242
_diffrn_reflns_theta_max 29.917
_diffrn_reflns_theta_min 2.522
_diffrn_source 'sealed tube'
_exptl_absorpt_coefficient_mu 0.192
_exptl_absorpt_correction_T_max 0.2566
_exptl_absorpt_correction_T_min 0.2288
_exptl_absorpt_correction_type multi-scan
_exptl_absorpt_process_details
;
SADABS-2012/1 (Bruker,2012) was used for absorption correction.
wR2(int) was 0.1346 before and 0.1085 after correction.
The Ratio of minimum to maximum transmission is 0.8917.
The \l/2 correction factor is 0.0015.
;
_exptl_crystal_colour colourless
_exptl_crystal_density_diffrn 1.397
_exptl_crystal_description block
_exptl_crystal_F_000 2248
_exptl_crystal_recrystallization_method 'Re-crystallisation from solvent: hexane/DCM'
_exptl_crystal_size_max 0.376
_exptl_crystal_size_mid 0.306
_exptl_crystal_size_min 0.215
_refine_diff_density_max 0.594
_refine_diff_density_min -0.571
_refine_diff_density_rms 0.074
_refine_ls_abs_structure_details
;
 Flack x determined using 4598 quotients [(I+)-(I-)]/[(I+)+(I-)]
 (Parsons and Flack (2004), Acta Cryst. A60, s61).
;
_refine_ls_abs_structure_Flack 0.33(3)
_refine_ls_extinction_method none
_refine_ls_goodness_of_fit_ref 1.047
_refine_ls_hydrogen_treatment constr
_refine_ls_matrix_type full
_refine_ls_number_parameters 668
_refine_ls_number_reflns 14387
_refine_ls_number_restraints 0
_refine_ls_restrained_S_all 1.047
_refine_ls_R_factor_all 0.0713
_refine_ls_R_factor_gt 0.0536
_refine_ls_shift/su_max 0.001
_refine_ls_shift/su_mean 0.000
_refine_ls_structure_factor_coef Fsqd
_refine_ls_weighting_details 'w=1/[\s^2^(Fo^2^)+(0.0566P)^2^+3.1908P] where P=(Fo^2^+2Fc^2^)/3'
_refine_ls_weighting_scheme calc
_refine_ls_wR_factor_gt 0.1230
_refine_ls_wR_factor_ref 0.1318
_reflns_Friedel_coverage 0.786
_reflns_friedel_fraction_full 0.998
_reflns_friedel_fraction_max 0.956
_reflns_number_gt 11971
_reflns_number_total 14387
_reflns_threshold_expression 'I > 2\s(I)'
_cod_data_source_file ol5b01418_si_002.cif
_cod_data_source_block n3580
_cod_depositor_comments 'Adding full bibliography for 1520561--1520566.cif.'
_cod_database_code 1520564
_shelxl_version_number 2013-4
_shelx_space_group_comment
;
The symmetry employed for this shelxl refinement is uniquely defined
by the following loop, which should always be used as a source of
symmetry information in preference to the above space-group names.
They are only intended as comments.
;
_shelx_estimated_absorpt_t_max 0.960
_shelx_estimated_absorpt_t_min 0.931
_olex2_refinement_description
;
1. Fixed Uiso
 At 1.2 times of:
  All C(H) groups, All C(H,H) groups
 At 1.5 times of:
  All C(H,H,H) groups
2.a Secondary CH2 refined with riding coordinates:
 C8(H8A,H8B), C16(H16A,H16B), C25(H25A,H25B), C34(H34A,H34B), C43(H43A,H43B),
 C47(H47A,H47B), C48(H48A,H48B), C49(H49A,H49B), C50(H50A,H50B)
2.b Aromatic/amide H refined with riding coordinates:
 C2(H2), C5(H5), C10(H10), C13(H13), C18(H18), C21(H21), C27(H27), C30(H30),
 C36(H36), C39(H39)
2.c Idealised Me refined as rotating group:
 C7(H7A,H7B,H7C), C15(H15A,H15B,H15C), C23(H23A,H23B,H23C), C24(H24A,H24B,
 H24C), C32(H32A,H32B,H32C), C33(H33A,H33B,H33C), C41(H41A,H41B,H41C), C42(H42A,
 H42B,H42C), C46(H46A,H46B,H46C), C51(H51A,H51B,H51C)
;
_olex2_submission_original_sample_id n3580
_olex2_submission_special_instructions 'No special instructions were received'

loop_
_space_group_symop_operation_xyz
'x, y, z'
'-x+1/2, -y, z+1/2'
'-x, y+1/2, -z+1/2'
'x+1/2, -y+1/2, -z'

loop_
_atom_site_label
_atom_site_type_symbol
_atom_site_fract_x
_atom_site_fract_y
_atom_site_fract_z
_atom_site_U_iso_or_equiv
_atom_site_adp_type
_atom_site_occupancy
_atom_site_site_symmetry_order
_atom_site_calc_flag
_atom_site_refinement_flags_posn
S1 S -0.04657(8) 0.28211(7) 0.11468(2) 0.02871(19) Uani 1 1 d .
S2 S 0.10599(8) 0.07015(7) 0.26088(2) 0.02600(18) Uani 1 1 d .
F1 F -0.0117(2) 0.4686(2) 0.08169(7) 0.0473(6) Uani 1 1 d .
F2 F -0.0225(3) 0.4823(2) 0.13891(7) 0.0559(8) Uani 1 1 d .
F3 F -0.1799(2) 0.4537(2) 0.10748(8) 0.0499(7) Uani 1 1 d .
F4 F 0.1304(2) -0.1386(2) 0.27660(7) 0.0437(6) Uani 1 1 d .
F5 F 0.0254(2) -0.10791(17) 0.23001(6) 0.0347(5) Uani 1 1 d .
F6 F -0.0458(2) -0.0736(2) 0.28229(7) 0.0425(6) Uani 1 1 d .
O1 O 0.4951(2) 0.33934(19) 0.04783(6) 0.0241(5) Uani 1 1 d .
O2 O 0.5090(2) 0.35489(17) 0.17697(6) 0.0209(5) Uani 1 1 d .
O3 O 0.3414(2) -0.33735(17) 0.18989(6) 0.0244(5) Uani 1 1 d .
O4 O 0.6670(2) -0.0079(2) 0.21838(7) 0.0291(5) Uani 1 1 d .
O5 O 0.2790(2) -0.31214(19) 0.05871(6) 0.0262(5) Uani 1 1 d .
O6 O 0.7387(2) -0.2918(2) 0.10969(6) 0.0268(5) Uani 1 1 d .
O7 O 0.1488(2) 0.06356(19) 0.02091(7) 0.0272(5) Uani 1 1 d .
O8 O 0.6124(2) -0.07069(18) 0.00413(7) 0.0269(5) Uani 1 1 d .
O9 O 0.0846(2) 0.2732(2) 0.12660(6) 0.0247(5) Uani 1 1 d .
O10 O -0.0684(3) 0.2380(3) 0.08009(8) 0.0413(7) Uani 1 1 d .
O11 O -0.1135(3) 0.2492(3) 0.14491(8) 0.0432(7) Uani 1 1 d .
O12 O 0.1982(2) 0.04520(17) 0.23110(6) 0.0223(5) Uani 1 1 d .
O13 O 0.1605(3) 0.0925(3) 0.29415(7) 0.0470(8) Uani 1 1 d .
O14 O 0.0130(3) 0.1369(2) 0.24789(8) 0.0384(7) Uani 1 1 d .
C1 C 0.2998(3) 0.2729(2) 0.05066(8) 0.0194(6) Uani 1 1 d .
C2 C 0.1960(3) 0.2583(2) 0.06993(8) 0.0222(6) Uani 1 1 d .
H2 H 0.1306 0.2218 0.0592 0.027 Uiso 1 1 calc R
C3 C 0.1876(3) 0.2966(2) 0.10468(8) 0.0197(6) Uani 1 1 d .
C4 C 0.2783(3) 0.3511(2) 0.12225(8) 0.0178(6) Uani 1 1 d .
C5 C 0.3820(3) 0.3672(2) 0.10260(8) 0.0176(6) Uani 1 1 d .
H5 H 0.4459 0.4059 0.1133 0.021 Uiso 1 1 calc R
C6 C 0.3939(3) 0.3279(2) 0.06768(8) 0.0187(6) Uani 1 1 d .
C7 C 0.5935(3) 0.3887(3) 0.06536(9) 0.0309(8) Uani 1 1 d .
H7A H 0.6603 0.3928 0.0486 0.046 Uiso 1 1 calc GR
H7B H 0.6158 0.3443 0.0863 0.046 Uiso 1 1 calc GR
H7C H 0.5721 0.4632 0.0732 0.046 Uiso 1 1 calc GR
C8 C 0.2720(3) 0.3854(2) 0.16138(8) 0.0182(6) Uani 1 1 d .
H8A H 0.1894 0.4046 0.1676 0.022 Uiso 1 1 calc R
H8B H 0.3217 0.4516 0.1652 0.022 Uiso 1 1 calc R
C9 C 0.3147(3) 0.2928(2) 0.18548(7) 0.0170(6) Uani 1 1 d .
C10 C 0.2369(3) 0.2167(2) 0.19962(8) 0.0194(6) Uani 1 1 d .
H10 H 0.1544 0.2241 0.1956 0.023 Uiso 1 1 calc R
C11 C 0.2799(3) 0.1295(2) 0.21971(8) 0.0188(6) Uani 1 1 d .
C12 C 0.3984(3) 0.1138(2) 0.22734(7) 0.0176(6) Uani 1 1 d .
C13 C 0.4767(3) 0.1901(2) 0.21258(8) 0.0180(6) Uani 1 1 d .
H13 H 0.5593 0.1821 0.2166 0.022 Uiso 1 1 calc R
C14 C 0.4355(3) 0.2781(2) 0.19203(8) 0.0176(6) Uani 1 1 d .
C15 C 0.6318(3) 0.3304(3) 0.17597(9) 0.0243(7) Uani 1 1 d .
H15A H 0.6446 0.2623 0.1623 0.036 Uiso 1 1 calc GR
H15B H 0.6614 0.3210 0.2005 0.036 Uiso 1 1 calc GR
H15C H 0.6743 0.3911 0.1643 0.036 Uiso 1 1 calc GR
C16 C 0.4440(3) 0.0170(2) 0.24907(8) 0.0200(6) Uani 1 1 d .
H16A H 0.5148 0.0404 0.2627 0.024 Uiso 1 1 calc R
H16B H 0.3827 -0.0055 0.2666 0.024 Uiso 1 1 calc R
C17 C 0.4757(3) -0.0808(2) 0.22570(8) 0.0191(6) Uani 1 1 d .
C18 C 0.3930(3) -0.1626(2) 0.21871(8) 0.0201(6) Uani 1 1 d .
H18 H 0.3157 -0.1564 0.2286 0.024 Uiso 1 1 calc R
C19 C 0.4209(3) -0.2536(2) 0.19753(7) 0.0193(6) Uani 1 1 d .
C20 C 0.5337(3) -0.2649(2) 0.18288(7) 0.0184(6) Uani 1 1 d .
C21 C 0.6169(3) -0.1831(2) 0.19002(8) 0.0216(6) Uani 1 1 d .
H21 H 0.6946 -0.1900 0.1805 0.026 Uiso 1 1 calc R
C22 C 0.5884(3) -0.0915(2) 0.21084(8) 0.0206(6) Uani 1 1 d .
C23 C 0.2284(4) -0.3308(3) 0.20642(11) 0.0343(9) Uani 1 1 d .
H23A H 0.1798 -0.3933 0.1986 0.051 Uiso 1 1 calc GR
H23B H 0.1898 -0.2618 0.1994 0.051 Uiso 1 1 calc GR
H23C H 0.2376 -0.3328 0.2326 0.051 Uiso 1 1 calc GR
C24 C 0.7760(4) -0.0077(4) 0.19983(14) 0.0516(13) Uani 1 1 d .
H24A H 0.7614 -0.0104 0.1739 0.077 Uiso 1 1 calc GR
H24B H 0.8226 -0.0721 0.2070 0.077 Uiso 1 1 calc GR
H24C H 0.8198 0.0597 0.2057 0.077 Uiso 1 1 calc GR
C25 C 0.5648(3) -0.3612(2) 0.15865(8) 0.0212(6) Uani 1 1 d .
H25A H 0.5188 -0.4269 0.1661 0.025 Uiso 1 1 calc R
H25B H 0.6499 -0.3788 0.1612 0.025 Uiso 1 1 calc R
C26 C 0.5379(3) -0.3344(2) 0.11958(8) 0.0189(6) Uani 1 1 d .
C27 C 0.4221(3) -0.3412(2) 0.10709(8) 0.0200(6) Uani 1 1 d .
H27 H 0.3617 -0.3672 0.1227 0.024 Uiso 1 1 calc R
C28 C 0.3930(3) -0.3105(2) 0.07212(8) 0.0199(6) Uani 1 1 d .
C29 C 0.4801(3) -0.2742(2) 0.04847(8) 0.0194(6) Uani 1 1 d .
C30 C 0.5965(3) -0.2693(2) 0.06061(8) 0.0205(6) Uani 1 1 d .
H30 H 0.6573 -0.2462 0.0446 0.025 Uiso 1 1 calc R
C31 C 0.6251(3) -0.2979(2) 0.09590(8) 0.0194(6) Uani 1 1 d .
C32 C 0.1896(4) -0.3578(3) 0.08109(11) 0.0326(8) Uani 1 1 d .
H32A H 0.1136 -0.3559 0.0684 0.049 Uiso 1 1 calc GR
H32B H 0.1838 -0.3147 0.1033 0.049 Uiso 1 1 calc GR
H32C H 0.2098 -0.4342 0.0869 0.049 Uiso 1 1 calc GR
C33 C 0.8314(4) -0.2642(4) 0.08581(11) 0.0371(9) Uani 1 1 d .
H33A H 0.8357 -0.3194 0.0666 0.056 Uiso 1 1 calc GR
H33B H 0.9065 -0.2628 0.0990 0.056 Uiso 1 1 calc GR
H33C H 0.8163 -0.1915 0.0753 0.056 Uiso 1 1 calc GR
C34 C 0.4480(3) -0.2357(2) 0.01092(8) 0.0219(6) Uani 1 1 d .
H34A H 0.5166 -0.2464 -0.0053 0.026 Uiso 1 1 calc R
H34B H 0.3817 -0.2808 0.0017 0.026 Uiso 1 1 calc R
C35 C 0.4125(3) -0.1153(2) 0.01073(8) 0.0203(6) Uani 1 1 d .
C36 C 0.2945(3) -0.0845(2) 0.01490(8) 0.0218(7) Uani 1 1 d .
H36 H 0.2351 -0.1395 0.0170 0.026 Uiso 1 1 calc R
C37 C 0.2633(3) 0.0267(2) 0.01603(8) 0.0225(7) Uani 1 1 d .
C38 C 0.3487(3) 0.1081(2) 0.01214(8) 0.0201(6) Uani 1 1 d .
C39 C 0.4657(3) 0.0774(2) 0.00809(8) 0.0209(6) Uani 1 1 d .
H39 H 0.5248 0.1325 0.0056 0.025 Uiso 1 1 calc R
C40 C 0.4984(3) -0.0340(2) 0.00764(8) 0.0206(6) Uani 1 1 d .
C41 C 0.0562(4) -0.0156(3) 0.02232(12) 0.0347(8) Uani 1 1 d .
H41A H 0.0542 -0.0572 -0.0003 0.052 Uiso 1 1 calc GR
H41B H -0.0196 0.0221 0.0258 0.052 Uiso 1 1 calc GR
H41C H 0.0702 -0.0663 0.0424 0.052 Uiso 1 1 calc GR
C42 C 0.7020(4) 0.0099(3) -0.00196(12) 0.0360(9) Uani 1 1 d .
H42A H 0.6809 0.0547 -0.0229 0.054 Uiso 1 1 calc GR
H42B H 0.7777 -0.0270 -0.0064 0.054 Uiso 1 1 calc GR
H42C H 0.7090 0.0575 0.0192 0.054 Uiso 1 1 calc GR
C43 C 0.3132(3) 0.2289(2) 0.01270(8) 0.0209(6) Uani 1 1 d .
H43A H 0.3738 0.2727 -0.0001 0.025 Uiso 1 1 calc R
H43B H 0.2373 0.2379 -0.0003 0.025 Uiso 1 1 calc R
C44 C -0.0664(3) 0.4311(3) 0.11061(10) 0.0323(8) Uani 1 1 d .
C45 C 0.0514(3) -0.0719(3) 0.26247(10) 0.0276(7) Uani 1 1 d .
C46 C 0.1068(7) -0.0331(6) 0.13333(18) 0.085(2) Uani 1 1 d .
H46A H 0.0787 0.0221 0.1161 0.128 Uiso 1 1 calc GR
H46B H 0.1082 -0.0011 0.1575 0.128 Uiso 1 1 calc GR
H46C H 0.0536 -0.0969 0.1330 0.128 Uiso 1 1 calc GR
C47 C 0.2324(6) -0.0701(4) 0.12282(15) 0.0620(15) Uani 1 1 d .
H47A H 0.2559 -0.1311 0.1390 0.074 Uiso 1 1 calc R
H47B H 0.2294 -0.1001 0.0981 0.074 Uiso 1 1 calc R
C48 C 0.3260(6) 0.0147(4) 0.12406(14) 0.0611(16) Uani 1 1 d .
H48A H 0.3317 0.0429 0.1490 0.073 Uiso 1 1 calc R
H48B H 0.3019 0.0770 0.1085 0.073 Uiso 1 1 calc R
C49 C 0.4464(5) -0.0231(4) 0.11246(12) 0.0528(13) Uani 1 1 d .
H49A H 0.4405 -0.0505 0.0875 0.063 Uiso 1 1 calc R
H49B H 0.4695 -0.0863 0.1278 0.063 Uiso 1 1 calc R
C50 C 0.5439(6) 0.0607(4) 0.11392(16) 0.0637(15) Uani 1 1 d .
H50A H 0.5198 0.1257 0.0996 0.076 Uiso 1 1 calc R
H50B H 0.5537 0.0852 0.1391 0.076 Uiso 1 1 calc R
C51 C 0.6569(7) 0.0219(6) 0.10075(17) 0.079(2) Uani 1 1 d .
H51A H 0.6465 -0.0107 0.0769 0.118 Uiso 1 1 calc GR
H51B H 0.6884 -0.0337 0.1173 0.118 Uiso 1 1 calc GR
H51C H 0.7122 0.0839 0.0992 0.118 Uiso 1 1 calc GR

loop_
_atom_site_aniso_label
_atom_site_aniso_U_11
_atom_site_aniso_U_22
_atom_site_aniso_U_33
_atom_site_aniso_U_23
_atom_site_aniso_U_13
_atom_site_aniso_U_12
S1 0.0263(5) 0.0289(4) 0.0309(4) 0.0015(3) 0.0010(4) -0.0041(3)
S2 0.0293(4) 0.0244(3) 0.0243(4) -0.0013(3) 0.0085(4) -0.0052(3)
F1 0.0419(15) 0.0427(13) 0.0572(15) 0.0201(11) 0.0120(12) -0.0005(11)
F2 0.076(2) 0.0395(13) 0.0523(15) -0.0167(12) -0.0196(15) 0.0143(14)
F3 0.0251(12) 0.0475(14) 0.0769(19) 0.0126(13) -0.0005(13) 0.0051(11)
F4 0.0374(14) 0.0405(12) 0.0533(14) 0.0253(11) -0.0030(12) 0.0001(11)
F5 0.0391(13) 0.0283(10) 0.0367(12) -0.0001(8) -0.0016(10) -0.0085(9)
F6 0.0348(13) 0.0406(12) 0.0521(14) 0.0058(11) 0.0222(11) -0.0081(11)
O1 0.0275(13) 0.0269(11) 0.0181(10) -0.0059(8) 0.0054(9) -0.0036(10)
O2 0.0198(12) 0.0183(9) 0.0246(11) 0.0022(8) 0.0033(9) -0.0041(9)
O3 0.0318(14) 0.0167(10) 0.0247(11) -0.0049(8) 0.0070(10) -0.0046(9)
O4 0.0249(14) 0.0279(12) 0.0344(13) -0.0102(10) 0.0015(11) -0.0053(10)
O5 0.0289(13) 0.0260(11) 0.0238(11) 0.0069(9) -0.0030(10) -0.0070(10)
O6 0.0249(13) 0.0331(12) 0.0223(11) 0.0016(9) 0.0019(10) -0.0016(10)
O7 0.0257(13) 0.0198(10) 0.0362(13) -0.0054(9) -0.0052(11) -0.0028(10)
O8 0.0320(13) 0.0145(9) 0.0343(12) 0.0013(9) 0.0082(11) -0.0024(10)
O9 0.0230(12) 0.0283(11) 0.0228(11) 0.0051(9) -0.0004(9) -0.0030(10)
O10 0.0336(16) 0.0470(16) 0.0433(16) -0.0119(13) -0.0067(13) -0.0080(13)
O11 0.0342(16) 0.0476(16) 0.0479(16) 0.0151(13) 0.0101(14) -0.0080(13)
O12 0.0248(12) 0.0180(10) 0.0241(11) 0.0020(8) 0.0060(9) -0.0043(9)
O13 0.054(2) 0.0633(19) 0.0238(13) -0.0099(13) 0.0067(13) -0.0253(16)
O14 0.0330(15) 0.0250(11) 0.0572(18) 0.0035(11) 0.0152(13) 0.0024(11)
C1 0.0287(17) 0.0116(11) 0.0177(13) 0.0027(10) -0.0008(12) 0.0015(12)
C2 0.0292(18) 0.0156(12) 0.0219(14) 0.0036(10) -0.0066(13) -0.0025(12)
C3 0.0203(16) 0.0187(13) 0.0201(14) 0.0039(10) 0.0014(12) -0.0016(12)
C4 0.0262(17) 0.0105(11) 0.0168(13) 0.0027(9) 0.0006(12) 0.0020(11)
C5 0.0220(16) 0.0126(11) 0.0182(13) -0.0007(10) 0.0002(12) 0.0011(11)
C6 0.0247(16) 0.0133(11) 0.0182(13) 0.0008(10) 0.0025(12) 0.0012(12)
C7 0.028(2) 0.0410(19) 0.0235(16) -0.0083(14) 0.0079(15) -0.0090(16)
C8 0.0217(16) 0.0141(12) 0.0189(14) -0.0010(10) 0.0026(12) 0.0003(11)
C9 0.0237(16) 0.0140(11) 0.0132(12) -0.0012(9) 0.0034(12) 0.0004(11)
C10 0.0239(17) 0.0177(13) 0.0166(13) -0.0021(10) 0.0039(12) -0.0010(12)
C11 0.0236(17) 0.0145(12) 0.0183(13) -0.0009(10) 0.0031(12) -0.0014(11)
C12 0.0244(17) 0.0158(12) 0.0127(12) -0.0032(9) 0.0008(12) -0.0009(12)
C13 0.0219(16) 0.0167(12) 0.0154(13) -0.0029(10) 0.0003(12) -0.0006(11)
C14 0.0229(16) 0.0145(12) 0.0153(12) -0.0019(10) 0.0026(12) -0.0035(11)
C15 0.0202(17) 0.0253(15) 0.0273(16) 0.0003(12) 0.0036(14) -0.0032(13)
C16 0.0281(17) 0.0160(12) 0.0159(13) -0.0011(10) 0.0004(13) 0.0003(12)
C17 0.0282(17) 0.0158(12) 0.0133(12) 0.0010(10) -0.0007(12) 0.0018(12)
C18 0.0276(17) 0.0166(12) 0.0160(13) 0.0024(10) 0.0022(13) -0.0001(12)
C19 0.0293(18) 0.0147(12) 0.0139(12) 0.0019(9) -0.0006(12) -0.0012(11)
C20 0.0251(17) 0.0162(12) 0.0138(12) 0.0030(10) -0.0029(12) 0.0017(12)
C21 0.0237(17) 0.0225(13) 0.0185(14) -0.0014(11) -0.0023(13) 0.0019(13)
C22 0.0249(17) 0.0182(13) 0.0186(13) -0.0009(10) -0.0015(12) -0.0011(12)
C23 0.034(2) 0.0252(16) 0.044(2) -0.0093(15) 0.0140(18) -0.0091(15)
C24 0.027(2) 0.063(3) 0.065(3) -0.033(2) 0.007(2) -0.015(2)
C25 0.0315(19) 0.0148(12) 0.0173(13) 0.0017(10) 0.0003(13) 0.0050(12)
C26 0.0291(18) 0.0126(11) 0.0150(13) -0.0013(9) 0.0012(12) 0.0004(11)
C27 0.0282(18) 0.0143(12) 0.0175(13) 0.0017(10) 0.0039(12) -0.0034(11)
C28 0.0282(17) 0.0128(11) 0.0186(13) 0.0004(10) -0.0033(13) -0.0030(12)
C29 0.0308(18) 0.0114(11) 0.0161(13) 0.0000(10) -0.0003(12) -0.0008(12)
C30 0.0297(18) 0.0142(12) 0.0176(13) -0.0001(10) 0.0040(13) -0.0006(12)
C31 0.0241(17) 0.0155(12) 0.0186(13) -0.0012(10) -0.0002(12) 0.0002(12)
C32 0.029(2) 0.0328(17) 0.0357(19) 0.0104(15) -0.0019(16) -0.0052(16)
C33 0.026(2) 0.046(2) 0.038(2) 0.0049(17) 0.0063(17) -0.0011(18)
C34 0.0379(19) 0.0113(11) 0.0166(13) 0.0010(10) -0.0010(13) -0.0023(12)
C35 0.038(2) 0.0110(11) 0.0122(12) 0.0007(9) -0.0020(13) -0.0015(12)
C36 0.0338(19) 0.0134(12) 0.0182(14) -0.0006(10) -0.0049(13) -0.0032(12)
C37 0.0329(19) 0.0177(13) 0.0169(14) -0.0015(11) -0.0042(13) -0.0009(13)
C38 0.0335(19) 0.0130(11) 0.0136(12) 0.0004(10) -0.0021(13) -0.0022(12)
C39 0.0333(19) 0.0119(11) 0.0174(13) 0.0015(10) 0.0001(13) -0.0025(12)
C40 0.0328(19) 0.0141(12) 0.0149(13) 0.0012(10) 0.0015(13) 0.0006(12)
C41 0.032(2) 0.0234(15) 0.049(2) -0.0044(15) -0.0055(18) -0.0043(15)
C42 0.032(2) 0.0221(15) 0.054(2) 0.0028(15) 0.0101(19) -0.0031(15)
C43 0.0326(18) 0.0126(12) 0.0175(13) 0.0012(10) -0.0020(13) -0.0007(12)
C44 0.0285(19) 0.0330(17) 0.0355(19) 0.0040(15) 0.0004(16) -0.0028(15)
C45 0.0230(17) 0.0274(15) 0.0323(17) 0.0085(13) 0.0063(15) -0.0009(14)
C46 0.112(6) 0.080(4) 0.063(4) -0.024(3) -0.018(4) 0.025(4)
C47 0.089(4) 0.046(3) 0.051(3) -0.002(2) -0.002(3) 0.010(3)
C48 0.102(5) 0.037(2) 0.044(3) -0.0136(19) -0.015(3) 0.016(3)
C49 0.095(4) 0.0313(19) 0.032(2) -0.0073(16) -0.009(2) 0.003(2)
C50 0.099(5) 0.033(2) 0.060(3) -0.007(2) -0.015(3) 0.001(3)
C51 0.105(5) 0.074(4) 0.057(3) -0.003(3) -0.003(4) -0.035(4)

loop_
_atom_type_symbol
_atom_type_description
_atom_type_scat_dispersion_real
_atom_type_scat_dispersion_imag
_atom_type_scat_source
C C 0.0033 0.0016 'International Tables Vol C Tables 4.2.6.8 and 6.1.1.4'
H H 0.0000 0.0000 'International Tables Vol C Tables 4.2.6.8 and 6.1.1.4'
F F 0.0171 0.0103 'International Tables Vol C Tables 4.2.6.8 and 6.1.1.4'
O O 0.0106 0.0060 'International Tables Vol C Tables 4.2.6.8 and 6.1.1.4'
S S 0.1246 0.1234 'International Tables Vol C Tables 4.2.6.8 and 6.1.1.4'

loop_
_geom_angle_atom_site_label_1
_geom_angle_atom_site_label_2
_geom_angle_atom_site_label_3
_geom_angle
O9 S1 C44 102.13(16)
O10 S1 O9 113.60(16)
O10 S1 C44 106.11(19)
O11 S1 O9 105.33(16)
O11 S1 O10 121.52(19)
O11 S1 C44 106.26(19)
O12 S2 C45 93.78(14)
O13 S2 O12 111.76(17)
O13 S2 O14 121.0(2)
O13 S2 C45 107.48(18)
O14 S2 O12 111.60(16)
O14 S2 C45 107.45(17)
C6 O1 C7 116.7(2)
C14 O2 C15 117.5(2)
C19 O3 C23 116.9(2)
C22 O4 C24 117.7(3)
C28 O5 C32 117.2(3)
C31 O6 C33 117.9(3)
C37 O7 C41 118.4(3)
C40 O8 C42 117.4(3)
C3 O9 S1 126.4(2)
C11 O12 S2 120.11(19)
C2 C1 C6 117.9(3)
C2 C1 C43 121.3(3)
C6 C1 C43 120.7(3)
C1 C2 H2 120.0
C3 C2 C1 120.0(3)
C3 C2 H2 120.0
C2 C3 O9 121.1(3)
C2 C3 C4 123.6(3)
C4 C3 O9 115.0(3)
C3 C4 C5 116.2(3)
C3 C4 C8 123.4(3)
C5 C4 C8 120.3(3)
C4 C5 H5 119.3
C6 C5 C4 121.5(3)
C6 C5 H5 119.3
O1 C6 C1 116.0(3)
O1 C6 C5 123.3(3)
C5 C6 C1 120.7(3)
O1 C7 H7A 109.5
O1 C7 H7B 109.5
O1 C7 H7C 109.5
H7A C7 H7B 109.5
H7A C7 H7C 109.5
H7B C7 H7C 109.5
C4 C8 H8A 109.6
C4 C8 H8B 109.6
C4 C8 C9 110.4(2)
H8A C8 H8B 108.1
C9 C8 H8A 109.6
C9 C8 H8B 109.6
C10 C9 C8 121.3(3)
C10 C9 C14 118.0(3)
C14 C9 C8 120.6(3)
C9 C10 H10 120.2
C9 C10 C11 119.6(3)
C11 C10 H10 120.2
C10 C11 O12 118.5(3)
C12 C11 O12 117.5(3)
C12 C11 C10 123.9(3)
C11 C12 C13 116.3(3)
C11 C12 C16 123.1(3)
C13 C12 C16 120.6(3)
C12 C13 H13 119.6
C14 C13 C12 120.8(3)
C14 C13 H13 119.6
O2 C14 C9 115.8(3)
O2 C14 C13 122.9(3)
C13 C14 C9 121.4(3)
O2 C15 H15A 109.5
O2 C15 H15B 109.5
O2 C15 H15C 109.5
H15A C15 H15B 109.5
H15A C15 H15C 109.5
H15B C15 H15C 109.5
C12 C16 H16A 109.1
C12 C16 H16B 109.1
H16A C16 H16B 107.8
C17 C16 C12 112.5(2)
C17 C16 H16A 109.1
C17 C16 H16B 109.1
C18 C17 C16 120.5(3)
C18 C17 C22 118.4(3)
C22 C17 C16 121.1(3)
C17 C18 H18 119.3
C17 C18 C19 121.3(3)
C19 C18 H18 119.3
O3 C19 C18 123.4(3)
O3 C19 C20 116.2(3)
C18 C19 C20 120.4(3)
C19 C20 C25 121.3(3)
C21 C20 C19 118.3(3)
C21 C20 C25 120.4(3)
C20 C21 H21 119.4
C20 C21 C22 121.3(3)
C22 C21 H21 119.4
O4 C22 C17 116.1(3)
O4 C22 C21 123.5(3)
C21 C22 C17 120.3(3)
O3 C23 H23A 109.5
O3 C23 H23B 109.5
O3 C23 H23C 109.5
H23A C23 H23B 109.5
H23A C23 H23C 109.5
H23B C23 H23C 109.5
O4 C24 H24A 109.5
O4 C24 H24B 109.5
O4 C24 H24C 109.5
H24A C24 H24B 109.5
H24A C24 H24C 109.5
H24B C24 H24C 109.5
C20 C25 H25A 109.5
C20 C25 H25B 109.5
C20 C25 C26 110.9(2)
H25A C25 H25B 108.1
C26 C25 H25A 109.5
C26 C25 H25B 109.5
C27 C26 C25 119.6(3)
C27 C26 C31 118.3(3)
C31 C26 C25 122.0(3)
C26 C27 H27 119.4
C26 C27 C28 121.2(3)
C28 C27 H27 119.4
O5 C28 C27 123.6(3)
O5 C28 C29 115.9(3)
C27 C28 C29 120.5(3)
C28 C29 C30 118.5(3)
C28 C29 C34 120.7(3)
C30 C29 C34 120.8(3)
C29 C30 H30 119.5
C29 C30 C31 120.9(3)
C31 C30 H30 119.5
O6 C31 C26 116.1(3)
O6 C31 C30 123.4(3)
C26 C31 C30 120.6(3)
O5 C32 H32A 109.5
O5 C32 H32B 109.5
O5 C32 H32C 109.5
H32A C32 H32B 109.5
H32A C32 H32C 109.5
H32B C32 H32C 109.5
O6 C33 H33A 109.5
O6 C33 H33B 109.5
O6 C33 H33C 109.5
H33A C33 H33B 109.5
H33A C33 H33C 109.5
H33B C33 H33C 109.5
C29 C34 H34A 109.3
C29 C34 H34B 109.3
H34A C34 H34B 108.0
C35 C34 C29 111.4(2)
C35 C34 H34A 109.3
C35 C34 H34B 109.3
C36 C35 C34 120.8(3)
C40 C35 C34 120.0(3)
C40 C35 C36 119.2(3)
C35 C36 H36 119.8
C35 C36 C37 120.3(3)
C37 C36 H36 119.8
O7 C37 C36 123.7(3)
O7 C37 C38 115.7(3)
C38 C37 C36 120.6(3)
C37 C38 C43 120.1(3)
C39 C38 C37 119.0(3)
C39 C38 C43 121.0(3)
C38 C39 H39 119.5
C38 C39 C40 120.9(3)
C40 C39 H39 119.5
O8 C40 C35 115.8(3)
O8 C40 C39 124.3(3)
C35 C40 C39 120.0(3)
O7 C41 H41A 109.5
O7 C41 H41B 109.5
O7 C41 H41C 109.5
H41A C41 H41B 109.5
H41A C41 H41C 109.5
H41B C41 H41C 109.5
O8 C42 H42A 109.5
O8 C42 H42B 109.5
O8 C42 H42C 109.5
H42A C42 H42B 109.5
H42A C42 H42C 109.5
H42B C42 H42C 109.5
C1 C43 C38 112.2(2)
C1 C43 H43A 109.2
C1 C43 H43B 109.2
C38 C43 H43A 109.2
C38 C43 H43B 109.2
H43A C43 H43B 107.9
F1 C44 S1 110.5(3)
F2 C44 S1 110.7(3)
F2 C44 F1 108.1(3)
F3 C44 S1 109.5(3)
F3 C44 F1 108.2(3)
F3 C44 F2 109.8(4)
F4 C45 S2 111.3(3)
F4 C45 F5 108.3(3)
F4 C45 F6 109.4(3)
F5 C45 S2 110.9(2)
F5 C45 F6 108.7(3)
F6 C45 S2 108.2(2)
H46A C46 H46B 109.5
H46A C46 H46C 109.5
H46B C46 H46C 109.5
C47 C46 H46A 109.5
C47 C46 H46B 109.5
C47 C46 H46C 109.5
C46 C47 H47A 108.1
C46 C47 H47B 108.1
H47A C47 H47B 107.3
C48 C47 C46 116.8(5)
C48 C47 H47A 108.1
C48 C47 H47B 108.1
C47 C48 H48A 108.4
C47 C48 H48B 108.4
C47 C48 C49 115.3(4)
H48A C48 H48B 107.5
C49 C48 H48A 108.4
C49 C48 H48B 108.4
C48 C49 H49A 108.1
C48 C49 H49B 108.1
C48 C49 C50 116.6(4)
H49A C49 H49B 107.3
C50 C49 H49A 108.1
C50 C49 H49B 108.1
C49 C50 H50A 108.6
C49 C50 H50B 108.6
H50A C50 H50B 107.6
C51 C50 C49 114.5(4)
C51 C50 H50A 108.6
C51 C50 H50B 108.6
C50 C51 H51A 109.5
C50 C51 H51B 109.5
C50 C51 H51C 109.5
H51A C51 H51B 109.5
H51A C51 H51C 109.5
H51B C51 H51C 109.5

loop_
_geom_bond_atom_site_label_1
_geom_bond_atom_site_label_2
_geom_bond_distance
S1 O9 1.552(3)
S1 O10 1.415(3)
S1 O11 1.413(3)
S1 C44 1.828(4)
S2 O12 1.551(2)
S2 O13 1.409(3)
S2 O14 1.413(3)
S2 C45 1.832(4)
F1 C44 1.321(4)
F2 C44 1.319(5)
F3 C44 1.318(5)
F4 C45 1.315(4)
F5 C45 1.317(4)
F6 C45 1.323(4)
O1 C6 1.369(4)
O1 C7 1.421(4)
O2 C14 1.368(4)
O2 C15 1.421(4)
O3 C19 1.385(4)
O3 C23 1.420(5)
O4 C22 1.377(4)
O4 C24 1.413(5)
O5 C28 1.381(4)
O5 C32 1.422(4)
O6 C31 1.385(4)
O6 C33 1.413(5)
O7 C37 1.381(4)
O7 C41 1.422(4)
O8 C40 1.369(4)
O8 C42 1.427(4)
O9 C3 1.450(4)
O12 C11 1.442(4)
C1 C2 1.387(5)
C1 C6 1.405(5)
C1 C43 1.517(4)
C2 H2 0.9500
C2 C3 1.376(4)
C3 C4 1.384(4)
C4 C5 1.395(5)
C4 C8 1.515(4)
C5 H5 0.9500
C5 C6 1.390(4)
C7 H7A 0.9800
C7 H7B 0.9800
C7 H7C 0.9800
C8 H8A 0.9900
C8 H8B 0.9900
C8 C9 1.516(4)
C9 C10 1.379(4)
C9 C14 1.398(5)
C10 H10 0.9500
C10 C11 1.383(4)
C11 C12 1.382(5)
C12 C13 1.395(4)
C12 C16 1.516(4)
C13 H13 0.9500
C13 C14 1.393(4)
C15 H15A 0.9800
C15 H15B 0.9800
C15 H15C 0.9800
C16 H16A 0.9900
C16 H16B 0.9900
C16 C17 1.514(4)
C17 C18 1.389(4)
C17 C22 1.395(5)
C18 H18 0.9500
C18 C19 1.392(4)
C19 C20 1.393(5)
C20 C21 1.393(4)
C20 C25 1.517(4)
C21 H21 0.9500
C21 C22 1.393(4)
C23 H23A 0.9800
C23 H23B 0.9800
C23 H23C 0.9800
C24 H24A 0.9800
C24 H24B 0.9800
C24 H24C 0.9800
C25 H25A 0.9900
C25 H25B 0.9900
C25 C26 1.520(4)
C26 C27 1.392(5)
C26 C31 1.394(4)
C27 H27 0.9500
C27 C28 1.392(4)
C28 C29 1.392(5)
C29 C30 1.392(5)
C29 C34 1.517(4)
C30 H30 0.9500
C30 C31 1.396(4)
C32 H32A 0.9800
C32 H32B 0.9800
C32 H32C 0.9800
C33 H33A 0.9800
C33 H33B 0.9800
C33 H33C 0.9800
C34 H34A 0.9900
C34 H34B 0.9900
C34 C35 1.515(4)
C35 C36 1.394(5)
C35 C40 1.389(4)
C36 H36 0.9500
C36 C37 1.395(4)
C37 C38 1.389(5)
C38 C39 1.382(5)
C38 C43 1.521(4)
C39 H39 0.9500
C39 C40 1.401(4)
C41 H41A 0.9800
C41 H41B 0.9800
C41 H41C 0.9800
C42 H42A 0.9800
C42 H42B 0.9800
C42 H42C 0.9800
C43 H43A 0.9900
C43 H43B 0.9900
C46 H46A 0.9800
C46 H46B 0.9800
C46 H46C 0.9800
C46 C47 1.539(9)
C47 H47A 0.9900
C47 H47B 0.9900
C47 C48 1.476(8)
C48 H48A 0.9900
C48 H48B 0.9900
C48 C49 1.500(8)
C49 H49A 0.9900
C49 H49B 0.9900
C49 C50 1.501(8)
C50 H50A 0.9900
C50 H50B 0.9900
C50 C51 1.447(9)
C51 H51A 0.9800
C51 H51B 0.9800
C51 H51C 0.9800

loop_
_geom_torsion_atom_site_label_1
_geom_torsion_atom_site_label_2
_geom_torsion_atom_site_label_3
_geom_torsion_atom_site_label_4
_geom_torsion
S1 O9 C3 C2 -45.2(4)
S1 O9 C3 C4 140.0(2)
S2 O12 C11 C10 -71.7(3)
S2 O12 C11 C12 113.0(3)
O3 C19 C20 C21 -179.6(3)
O3 C19 C20 C25 2.6(4)
O5 C28 C29 C30 179.2(3)
O5 C28 C29 C34 2.0(4)
O7 C37 C38 C39 178.3(3)
O7 C37 C38 C43 -1.1(4)
O9 S1 C44 F1 73.2(3)
O9 S1 C44 F2 -46.5(3)
O9 S1 C44 F3 -167.7(3)
O9 C3 C4 C5 175.3(2)
O9 C3 C4 C8 -0.6(4)
O10 S1 O9 C3 43.6(3)
O10 S1 C44 F1 -46.0(3)
O10 S1 C44 F2 -165.8(3)
O10 S1 C44 F3 73.1(3)
O11 S1 O9 C3 179.0(3)
O11 S1 C44 F1 -176.6(3)
O11 S1 C44 F2 63.6(3)
O11 S1 C44 F3 -57.6(3)
O12 S2 C45 F4 70.2(3)
O12 S2 C45 F5 -50.5(3)
O12 S2 C45 F6 -169.6(2)
O12 C11 C12 C13 173.1(2)
O12 C11 C12 C16 -4.3(4)
O13 S2 O12 C11 -64.6(3)
O13 S2 C45 F4 -44.1(3)
O13 S2 C45 F5 -164.7(3)
O13 S2 C45 F6 76.2(3)
O14 S2 O12 C11 74.5(3)
O14 S2 C45 F4 -175.8(3)
O14 S2 C45 F5 63.6(3)
O14 S2 C45 F6 -55.6(3)
C1 C2 C3 O9 -173.9(3)
C1 C2 C3 C4 0.4(5)
C2 C1 C6 O1 179.2(3)
C2 C1 C6 C5 -0.7(4)
C2 C1 C43 C38 -83.5(4)
C2 C3 C4 C5 0.6(4)
C2 C3 C4 C8 -175.2(3)
C3 C4 C5 C6 -1.7(4)
C3 C4 C8 C9 87.7(4)
C4 C5 C6 O1 -178.1(3)
C4 C5 C6 C1 1.7(4)
C4 C8 C9 C10 -92.2(3)
C4 C8 C9 C14 83.5(3)
C5 C4 C8 C9 -87.9(3)
C6 C1 C2 C3 -0.4(4)
C6 C1 C43 C38 95.1(3)
C7 O1 C6 C1 -176.3(3)
C7 O1 C6 C5 3.6(4)
C8 C4 C5 C6 174.3(3)
C8 C9 C10 C11 176.1(3)
C8 C9 C14 O2 3.2(4)
C8 C9 C14 C13 -176.6(3)
C9 C10 C11 O12 -173.8(2)
C9 C10 C11 C12 1.1(5)
C10 C9 C14 O2 179.0(2)
C10 C9 C14 C13 -0.8(4)
C10 C11 C12 C13 -1.9(4)
C10 C11 C12 C16 -179.3(3)
C11 C12 C13 C14 1.4(4)
C11 C12 C16 C17 90.9(4)
C12 C13 C14 O2 -179.9(3)
C12 C13 C14 C9 -0.1(4)
C12 C16 C17 C18 -92.2(3)
C12 C16 C17 C22 88.1(4)
C13 C12 C16 C17 -86.4(3)
C14 C9 C10 C11 0.3(4)
C15 O2 C14 C9 -166.3(3)
C15 O2 C14 C13 13.6(4)
C16 C12 C13 C14 178.8(3)
C16 C17 C18 C19 -179.5(3)
C16 C17 C22 O4 -0.7(4)
C16 C17 C22 C21 178.6(3)
C17 C18 C19 O3 179.8(3)
C17 C18 C19 C20 0.3(4)
C18 C17 C22 O4 179.6(3)
C18 C17 C22 C21 -1.0(4)
C18 C19 C20 C21 0.0(4)
C18 C19 C20 C25 -177.8(3)
C19 C20 C21 C22 -0.8(4)
C19 C20 C25 C26 88.9(3)
C20 C21 C22 O4 -179.3(3)
C20 C21 C22 C17 1.4(5)
C20 C25 C26 C27 -79.3(3)
C20 C25 C26 C31 97.6(3)
C21 C20 C25 C26 -88.9(4)
C22 C17 C18 C19 0.2(4)
C23 O3 C19 C18 -3.4(4)
C23 O3 C19 C20 176.2(3)
C24 O4 C22 C17 -171.3(4)
C24 O4 C22 C21 9.4(5)
C25 C20 C21 C22 177.0(3)
C25 C26 C27 C28 175.9(3)
C25 C26 C31 O6 2.5(4)
C25 C26 C31 C30 -177.1(3)
C26 C27 C28 O5 -177.8(3)
C26 C27 C28 C29 1.3(4)
C27 C26 C31 O6 179.5(3)
C27 C26 C31 C30 -0.2(4)
C27 C28 C29 C30 0.0(4)
C27 C28 C29 C34 -177.2(3)
C28 C29 C30 C31 -1.4(4)
C28 C29 C34 C35 85.4(4)
C29 C30 C31 O6 -178.2(3)
C29 C30 C31 C26 1.5(4)
C29 C34 C35 C36 -91.6(4)
C29 C34 C35 C40 86.1(4)
C30 C29 C34 C35 -91.7(4)
C31 C26 C27 C28 -1.2(4)
C32 O5 C28 C27 -6.2(4)
C32 O5 C28 C29 174.7(3)
C33 O6 C31 C26 174.7(3)
C33 O6 C31 C30 -5.6(4)
C34 C29 C30 C31 175.8(3)
C34 C35 C36 C37 177.6(3)
C34 C35 C40 O8 1.4(4)
C34 C35 C40 C39 -178.9(3)
C35 C36 C37 O7 -178.5(3)
C35 C36 C37 C38 1.6(5)
C36 C35 C40 O8 179.1(3)
C36 C35 C40 C39 -1.1(4)
C36 C37 C38 C39 -1.7(4)
C36 C37 C38 C43 178.8(3)
C37 C38 C39 C40 0.4(4)
C37 C38 C43 C1 82.5(4)
C38 C39 C40 O8 -179.3(3)
C38 C39 C40 C35 1.0(5)
C39 C38 C43 C1 -97.0(4)
C40 C35 C36 C37 -0.1(4)
C41 O7 C37 C36 -4.7(5)
C41 O7 C37 C38 175.3(3)
C42 O8 C40 C35 175.2(3)
C42 O8 C40 C39 -4.6(5)
C43 C1 C2 C3 178.3(3)
C43 C1 C6 O1 0.6(4)
C43 C1 C6 C5 -179.3(3)
C43 C38 C39 C40 179.9(3)
C44 S1 O9 C3 -70.2(3)
C45 S2 O12 C11 -175.1(2)
C46 C47 C48 C49 -178.0(5)
C47 C48 C49 C50 -179.2(4)
C48 C49 C50 C51 -177.0(5)
